data_4133204
loop_
_publ_author_name
'Qiu, Dachuan'
'Shi, Jiarong'
'Guo, Qianyu'
'Xu, Qiuxia'
'Li, Baosheng'
'Li, Yang'

_publ_section_title
;
 Cyclohexenynone Precursors: Preparation via Oxidative Dearomatization
 Strategy and Reactivity.
;
_journal_issue 41
_journal_name_full 'Journal of the American Chemical Society'
_journal_page_first 13214
_journal_page_last 13218
_journal_paper_doi 10.1021/jacs.8b08915
_journal_volume 140
_journal_year 2018
_chemical_formula_sum 'C12 H17 F3 O5 S Si'
_chemical_formula_weight 358.41
_space_group_IT_number 14
_space_group_name_Hall '-P 2ybc'
_space_group_name_H-M_alt 'P 1 21/c 1'
_symmetry_cell_setting monoclinic
_symmetry_space_group_name_H-M 'P 1 21/c 1'
_atom_sites_solution_hydrogens geom
_atom_sites_solution_primary direct
_atom_sites_solution_secondary difmap
_audit_creation_method SHELXL-97
_cell_angle_alpha 90.00
_cell_angle_beta 112.171(6)
_cell_angle_gamma 90.00
_cell_formula_units_Z 4
_cell_length_a 13.9317(7)
_cell_length_b 11.1577(4)
_cell_length_c 11.7175(5)
_cell_measurement_reflns_used 3067
_cell_measurement_temperature 153(2)
_cell_measurement_theta_max 29.11
_cell_measurement_theta_min 3.40
_cell_volume 1686.76(15)
_computing_cell_refinement 'Bruker FRAMBO'
_computing_data_collection 'Bruker FRAMBO'
_computing_data_reduction 'Bruker SAINT'
_computing_molecular_graphics 'Bruker SHELXTL'
_computing_publication_material 'Bruker SHELXTL'
_computing_structure_refinement 'SHELXL-97 (Sheldrick, 1997)'
_computing_structure_solution 'SHELXS-97 (Sheldrick, 1990)'
_diffrn_ambient_temperature 153(2)
_diffrn_measured_fraction_theta_full 0.998
_diffrn_measured_fraction_theta_max 0.917
_diffrn_measurement_device_type 'multiwire proportional'
_diffrn_measurement_method 'phi and omega scans'
_diffrn_radiation_monochromator graphite
_diffrn_radiation_source 'fine-focus sealed tube'
_diffrn_radiation_type MoK\a
_diffrn_radiation_wavelength 0.71073
_diffrn_reflns_av_R_equivalents 0.0393
_diffrn_reflns_av_sigmaI/netI 0.0329
_diffrn_reflns_limit_h_max 18
_diffrn_reflns_limit_h_min -18
_diffrn_reflns_limit_k_max 14
_diffrn_reflns_limit_k_min -15
_diffrn_reflns_limit_l_max 15
_diffrn_reflns_limit_l_min -14
_diffrn_reflns_number 24443
_diffrn_reflns_theta_full 25.50
_diffrn_reflns_theta_max 29.11
_diffrn_reflns_theta_min 3.40
_exptl_absorpt_coefficient_mu 0.310
_exptl_absorpt_correction_type none
_exptl_crystal_colour yellow
_exptl_crystal_density_diffrn 1.411
_exptl_crystal_density_method 'not measured'
_exptl_crystal_description block
_exptl_crystal_F_000 744
_exptl_crystal_size_max 0.15
_exptl_crystal_size_mid 0.10
_exptl_crystal_size_min 0.10
_refine_diff_density_max 0.780
_refine_diff_density_min -0.381
_refine_diff_density_rms 0.061
_refine_ls_extinction_method none
_refine_ls_goodness_of_fit_ref 1.048
_refine_ls_hydrogen_treatment mixed
_refine_ls_matrix_type full
_refine_ls_number_parameters 199
_refine_ls_number_reflns 4148
_refine_ls_number_restraints 3
_refine_ls_restrained_S_all 1.049
_refine_ls_R_factor_all 0.0788
_refine_ls_R_factor_gt 0.0539
_refine_ls_shift/su_max 0.000
_refine_ls_shift/su_mean 0.000
_refine_ls_structure_factor_coef Fsqd
_refine_ls_weighting_details 'calc w=1/[\s^2^(Fo^2^)+(0.0671P)^2^+1.3118P] where P=(Fo^2^+2Fc^2^)/3'
_refine_ls_weighting_scheme calc
_refine_ls_wR_factor_gt 0.1339
_refine_ls_wR_factor_ref 0.1535
_reflns_number_gt 3067
_reflns_number_total 4148
_reflns_threshold_expression >2sigma(I)
_cod_data_source_file ja8b08915_si_002.cif
_cod_data_source_block qdc-1
_cod_depositor_comments
;
The following automatic conversions were performed:

data item '_symmetry_cell_setting' value 'Monoclinic' was changed to
'monoclinic' in accordance with the
/home/saulius/struct/COD-crude-data/automatic-downloads/DataCite-retrospective/ACS/depositions/lib/dictionaries/cif_core.dic
dictionary named 'cif_core.dic' version 2.4.2 last updated on
2011-04-26.

Automatic conversion script
Id: cif_fix_values 6909 2019-04-08 15:41:33Z antanas 
;
_cod_original_cell_volume 1686.76(13)
_cod_original_sg_symbol_H-M P2(1)/c
_cod_database_code 4133204

loop_
_symmetry_equiv_pos_as_xyz
'x, y, z'
'-x, y+1/2, -z+1/2'
'-x, -y, -z'
'x, -y-1/2, z-1/2'

loop_
_atom_site_label
_atom_site_type_symbol
_atom_site_fract_x
_atom_site_fract_y
_atom_site_fract_z
_atom_site_U_iso_or_equiv
_atom_site_adp_type
_atom_site_occupancy
_atom_site_symmetry_multiplicity
_atom_site_calc_flag
_atom_site_refinement_flags
Si1 Si 0.18530(5) 0.89704(6) 0.45554(6) 0.03410(19) Uani 1 1 d .
S1 S 0.16743(6) 0.53509(6) 0.38123(6) 0.0477(2) Uani 1 1 d U
O3 O 0.19054(12) 0.61388(14) 0.49892(16) 0.0382(4) Uani 1 1 d .
O1 O 0.42359(14) 0.93507(16) 0.57738(18) 0.0476(5) Uani 1 1 d .
O2 O 0.57569(14) 0.81169(19) 0.76104(18) 0.0535(5) Uani 1 1 d U
C8 C 0.39874(18) 0.8415(2) 0.6120(2) 0.0341(5) Uani 1 1 d .
C7 C 0.29307(17) 0.7905(2) 0.54814(19) 0.0307(5) Uani 1 1 d .
C5 C 0.37161(19) 0.5939(2) 0.6346(2) 0.0416(6) Uani 1 1 d .
H5A H 0.3635 0.5111 0.6294 0.050 Uiso 1 1 calc R
C4 C 0.4589(2) 0.6420(2) 0.7109(3) 0.0466(6) Uani 1 1 d .
H4A H 0.5133 0.5921 0.7565 0.056 Uiso 1 1 calc R
C6 C 0.28906(17) 0.6717(2) 0.5596(2) 0.0308(5) Uani 1 1 d .
C3 C 0.47251(19) 0.7749(2) 0.7259(2) 0.0427(6) Uani 1 1 d .
F1 F 0.2201(3) 0.35468(19) 0.5282(3) 0.1533(17) Uani 1 1 d U
C9 C 0.0590(2) 0.8437(3) 0.4565(3) 0.0506(7) Uani 1 1 d .
H9A H 0.0049 0.8977 0.4092 0.076 Uiso 1 1 calc R
H9B H 0.0623 0.8408 0.5398 0.076 Uiso 1 1 calc R
H9C H 0.0445 0.7650 0.4209 0.076 Uiso 1 1 calc R
F2 F 0.1109(2) 0.31544(18) 0.3498(2) 0.1075(10) Uani 1 1 d .
C12 C 0.1405(3) 0.3937(3) 0.4396(3) 0.0705(10) Uani 1 1 d U
O4 O 0.0736(2) 0.5717(2) 0.2913(2) 0.0883(9) Uani 1 1 d .
C11 C 0.1841(2) 0.9042(3) 0.2969(3) 0.0587(8) Uani 1 1 d .
H11A H 0.1301 0.9574 0.2480 0.088 Uiso 1 1 calc R
H11B H 0.1718 0.8256 0.2610 0.088 Uiso 1 1 calc R
H11C H 0.2498 0.9332 0.2996 0.088 Uiso 1 1 calc R
C10 C 0.2118(2) 1.0465(2) 0.5308(3) 0.0563(8) Uani 1 1 d .
H10A H 0.1580 1.1014 0.4849 0.084 Uiso 1 1 calc R
H10B H 0.2774 1.0756 0.5332 0.084 Uiso 1 1 calc R
H10C H 0.2137 1.0398 0.6133 0.084 Uiso 1 1 calc R
C2 C 0.4417(2) 0.8131(3) 0.8360(3) 0.0559(7) Uani 1 1 d .
H2A H 0.4862 0.7737 0.9098 0.084 Uiso 1 1 calc R
H2B H 0.3710 0.7907 0.8187 0.084 Uiso 1 1 calc R
H2C H 0.4489 0.8984 0.8470 0.084 Uiso 1 1 calc R
O5 O 0.2568(2) 0.5189(3) 0.3560(3) 0.1065(12) Uani 1 1 d .
C1 C 0.6196(2) 0.7844(3) 0.6728(3) 0.0660(9) Uani 1 1 d U
H1A H 0.6900 0.8122 0.7021 0.099 Uiso 1 1 calc R
H1B H 0.5804 0.8233 0.5963 0.099 Uiso 1 1 calc R
H1C H 0.6182 0.6993 0.6603 0.099 Uiso 1 1 calc R
F3 F 0.0645(3) 0.4080(3) 0.4773(3) 0.1338(12) Uani 1 1 d .

loop_
_atom_site_aniso_label
_atom_site_aniso_U_11
_atom_site_aniso_U_22
_atom_site_aniso_U_33
_atom_site_aniso_U_23
_atom_site_aniso_U_13
_atom_site_aniso_U_12
Si1 0.0353(3) 0.0322(3) 0.0334(3) 0.0067(2) 0.0114(3) 0.0065(3)
S1 0.0568(4) 0.0402(4) 0.0405(4) -0.0066(3) 0.0122(3) -0.0173(3)
O3 0.0344(8) 0.0326(8) 0.0429(9) -0.0052(7) 0.0093(7) -0.0067(7)
O1 0.0442(10) 0.0371(10) 0.0542(11) 0.0051(8) 0.0104(9) -0.0094(8)
O2 0.0375(10) 0.0592(12) 0.0533(11) -0.0121(9) 0.0052(8) -0.0070(9)
C8 0.0339(12) 0.0279(11) 0.0370(12) -0.0044(9) 0.0096(10) -0.0017(9)
C7 0.0304(11) 0.0298(11) 0.0281(11) 0.0014(8) 0.0066(9) 0.0000(8)
C5 0.0403(13) 0.0247(11) 0.0518(15) 0.0024(10) 0.0082(11) 0.0024(10)
C4 0.0401(13) 0.0340(12) 0.0512(15) 0.0034(11) 0.0009(12) 0.0070(10)
C6 0.0288(11) 0.0291(11) 0.0307(11) -0.0023(8) 0.0068(9) -0.0035(8)
C3 0.0357(13) 0.0369(13) 0.0423(14) -0.0011(11) -0.0002(11) -0.0035(10)
F1 0.170(3) 0.0436(12) 0.125(2) 0.0233(13) -0.0819(19) -0.0256(14)
C9 0.0376(14) 0.0527(16) 0.0586(17) 0.0086(13) 0.0149(13) 0.0086(12)
F2 0.132(2) 0.0408(10) 0.0936(17) -0.0170(10) -0.0216(15) -0.0218(12)
C12 0.079(2) 0.0322(14) 0.068(2) 0.0031(11) -0.0095(15) -0.0186(13)
O4 0.105(2) 0.0523(13) 0.0552(14) 0.0048(11) -0.0289(13) -0.0102(13)
C11 0.0599(18) 0.078(2) 0.0381(15) 0.0182(14) 0.0179(13) 0.0208(16)
C10 0.0615(18) 0.0314(13) 0.077(2) 0.0025(13) 0.0277(16) 0.0078(12)
C2 0.0555(17) 0.069(2) 0.0387(14) 0.0006(13) 0.0124(13) -0.0014(15)
O5 0.102(2) 0.138(3) 0.107(2) -0.078(2) 0.0710(19) -0.063(2)
C1 0.0408(16) 0.082(2) 0.073(2) -0.0210(18) 0.0178(14) -0.0043(15)
F3 0.160(3) 0.127(2) 0.135(2) -0.0077(19) 0.079(2) -0.087(2)

loop_
_atom_type_symbol
_atom_type_description
_atom_type_scat_dispersion_real
_atom_type_scat_dispersion_imag
_atom_type_scat_source
C C 0.0033 0.0016 'International Tables Vol C Tables 4.2.6.8 and 6.1.1.4'
H H 0.0000 0.0000 'International Tables Vol C Tables 4.2.6.8 and 6.1.1.4'
O O 0.0106 0.0060 'International Tables Vol C Tables 4.2.6.8 and 6.1.1.4'
F F 0.0171 0.0103 'International Tables Vol C Tables 4.2.6.8 and 6.1.1.4'
Si Si 0.0817 0.0704 'International Tables Vol C Tables 4.2.6.8 and 6.1.1.4'
S S 0.1246 0.1234 'International Tables Vol C Tables 4.2.6.8 and 6.1.1.4'

loop_
_geom_angle_atom_site_label_1
_geom_angle_atom_site_label_2
_geom_angle_atom_site_label_3
_geom_angle
C11 Si1 C10 111.26(16)
C11 Si1 C9 111.63(14)
C10 Si1 C9 107.64(14)
C11 Si1 C7 107.78(12)
C10 Si1 C7 108.53(12)
C9 Si1 C7 109.96(12)
O4 S1 O5 122.3(2)
O4 S1 O3 108.91(14)
O5 S1 O3 110.87(12)
O4 S1 C12 105.73(16)
O5 S1 C12 107.2(2)
O3 S1 C12 99.18(14)
C6 O3 S1 121.91(15)
C3 O2 C1 113.6(2)
O1 C8 C7 120.8(2)
O1 C8 C3 121.6(2)
C7 C8 C3 117.6(2)
C6 C7 C8 113.53(19)
C6 C7 Si1 128.60(17)
C8 C7 Si1 117.76(16)
C4 C5 C6 119.1(2)
C5 C4 C3 121.7(2)
C7 C6 O3 117.61(19)
C7 C6 C5 127.1(2)
O3 C6 C5 115.08(19)
O2 C3 C4 113.3(2)
O2 C3 C8 113.0(2)
C4 C3 C8 111.4(2)
O2 C3 C2 104.4(2)
C4 C3 C2 107.7(2)
C8 C3 C2 106.4(2)
F1 C12 F3 109.5(4)
F1 C12 F2 109.9(3)
F3 C12 F2 107.7(3)
F1 C12 S1 111.4(3)
F3 C12 S1 109.4(3)
F2 C12 S1 109.0(3)

loop_
_geom_bond_atom_site_label_1
_geom_bond_atom_site_label_2
_geom_bond_distance
Si1 C11 1.854(3)
Si1 C10 1.857(3)
Si1 C9 1.862(3)
Si1 C7 1.901(2)
S1 O4 1.395(2)
S1 O5 1.396(3)
S1 O3 1.5631(18)
S1 C12 1.813(3)
O3 C6 1.438(3)
O1 C8 1.217(3)
O2 C3 1.399(3)
O2 C1 1.419(4)
C8 C7 1.490(3)
C8 C3 1.534(3)
C7 C6 1.336(3)
C5 C4 1.321(3)
C5 C6 1.444(3)
C4 C3 1.497(4)
C3 C2 1.566(4)
F1 C12 1.275(4)
F2 C12 1.309(4)
C12 F3 1.302(5)
